data_4326118
loop_
_publ_author_name
'Patrick Schwarz'
'Joachim Wachter'
'Manfred Zabel'

_publ_section_title
;
 PAs3S3 Cage as a New Building Block in Copper Halide Coordination
 Polymers
;
_journal_name_full 'Inorganic Chemistry'
_journal_page_first 8477
_journal_page_last 8483
_journal_paper_doi 10.1021/ic201060b
_journal_volume 50
_journal_year 2011
_chemical_absolute_configuration ad
_chemical_compound_source 'see text'
_chemical_formula_moiety 'As12 Cu P4 S12, Br'
_chemical_formula_sum 'As12 Br Cu P4 S12'
_chemical_formula_weight 1551.21
_chemical_name_systematic ?
_space_group_IT_number 159
_symmetry_cell_setting trigonal
_symmetry_Int_Tables_number 159
_symmetry_space_group_name_Hall 'P 3 -2c'
_symmetry_space_group_name_H-M 'P 3 1 c'
_atom_sites_solution_hydrogens ' .'
_atom_sites_solution_primary direct
_atom_sites_solution_secondary difmap
_audit_creation_date 'Jun 25 14:06:47 2010'
_audit_creation_method 'PLATON <TABLE ACC> option'
_cell_angle_alpha 90
_cell_angle_beta 90
_cell_angle_gamma 120
_cell_formula_units_Z 4
_cell_length_a 13.41427(8)
_cell_length_b 13.41427(8)
_cell_length_c 21.48248(12)
_cell_measurement_reflns_used 12396
_cell_measurement_temperature 295
_cell_measurement_theta_max 71.2122
_cell_measurement_theta_min 3.8018
_cell_volume 3347.72(3)
_computing_cell_refinement
;
CrysAlisPro, Oxford Diffraction Ltd.,
Version 1.171.33.55 (release 05-01-2010 CrysAlis171 .NET)
;
_computing_data_collection
;
CrysAlisPro, Oxford Diffraction Ltd.,
Version 1.171.33.55 (release 05-01-2010 CrysAlis171 .NET)
;
_computing_data_reduction
;
CrysAlisPro, Oxford Diffraction Ltd.,
Version 1.171.33.55 (release 05-01-2010 CrysAlis171 .NET)
;
_computing_molecular_graphics 'PLATON (Spek, 1990)'
_computing_publication_material 'PLATON (Spek, 2003)'
_computing_structure_refinement 'SHELXL-97 (Sheldrick, 1997)'
_computing_structure_solution 'SIR-97 (Altomare, 1999)'
_diffrn_ambient_temperature 295
_diffrn_detector_area_resol_mean 10.3546
_diffrn_measured_fraction_theta_full 1.0
_diffrn_measured_fraction_theta_max 0.989
_diffrn_measurement_device_type 'SuperNova, Single source at offset), Atlas'
_diffrn_measurement_method '\w scans'
_diffrn_radiation_monochromator mirror
_diffrn_radiation_probe x-ray
_diffrn_radiation_source 'SuperNova (Cu) X-ray Source'
_diffrn_radiation_type CuK\a
_diffrn_radiation_wavelength 1.54180
_diffrn_reflns_av_R_equivalents 0.0291
_diffrn_reflns_av_sigmaI/netI 0.0193
_diffrn_reflns_limit_h_max 15
_diffrn_reflns_limit_h_min -13
_diffrn_reflns_limit_k_max 16
_diffrn_reflns_limit_k_min -15
_diffrn_reflns_limit_l_max 25
_diffrn_reflns_limit_l_min -25
_diffrn_reflns_number 16127
_diffrn_reflns_reduction_process
;
;
_diffrn_reflns_theta_full 68.0
_diffrn_reflns_theta_max 71.35
_diffrn_reflns_theta_min 3.80
_exptl_absorpt_coefficient_mu 24.364
_exptl_absorpt_correction_T_max 0.412
_exptl_absorpt_correction_T_min 0.153
_exptl_absorpt_correction_type analytical
_exptl_absorpt_process_details
;
CrysAlisPro, Oxford Diffraction Ltd.,
Version 1.171.34.9 (release 08-12-2009 CrysAlis171 .NET)
Analytical numeric absorption correction using a multifaceted crystal
model based on expressions derived by R.C. Clark & J.S. Reid.
(Clark, R. C. & Reid, J. S. (1995). Acta Cryst. A51, 887-897)
;
_exptl_crystal_colour 'light yellow'
_exptl_crystal_density_diffrn 3.078
_exptl_crystal_density_method 'Not Measured'
_exptl_crystal_description 'hexagonal column'
_exptl_crystal_F_000 2848
_exptl_crystal_size_max 0.1100
_exptl_crystal_size_mid 0.0441
_exptl_crystal_size_min 0.0302
_refine_diff_density_max 0.586
_refine_diff_density_min -0.603
_refine_diff_density_rms 0.103
_refine_ls_abs_structure_details 'Flack H.D. (1983), 1910 Friedel pairs'
_refine_ls_abs_structure_Flack -0.06(9)
_refine_ls_extinction_method none
_refine_ls_goodness_of_fit_ref 1.094
_refine_ls_hydrogen_treatment none
_refine_ls_matrix_type full
_refine_ls_number_parameters 182
_refine_ls_number_reflns 4073
_refine_ls_number_restraints 1
_refine_ls_restrained_S_all 1.094
_refine_ls_R_factor_all 0.0347
_refine_ls_R_factor_gt 0.0344
_refine_ls_shift/su_max 0.001
_refine_ls_shift/su_mean 0.000
_refine_ls_structure_factor_coef Fsqd
_refine_ls_weighting_details 'calc w=1/[\s^2^(Fo^2^)+(0.0613P)^2^+2.6741P] where P=(Fo^2^+2Fc^2^)/3'
_refine_ls_weighting_scheme calc
_refine_ls_wR_factor_gt 0.0953
_refine_ls_wR_factor_ref 0.0959
_reflns_number_gt 4029
_reflns_number_total 4073
_reflns_threshold_expression I>2\s(I)
_cod_data_source_file ic201060b_si_002_3.cif
_cod_data_source_block psf78sa
_cod_database_code 4326118

loop_
_symmetry_equiv_pos_site_id
_symmetry_equiv_pos_as_xyz
1 x,y,z
2 -y,x-y,z
3 -x+y,-x,z
4 y,x,1/2+z
5 -x,-x+y,1/2+z
6 x-y,-y,1/2+z

loop_
_atom_site_aniso_label
_atom_site_aniso_U_11
_atom_site_aniso_U_22
_atom_site_aniso_U_33
_atom_site_aniso_U_23
_atom_site_aniso_U_13
_atom_site_aniso_U_12
As1 0.1148(11) 0.0832(8) 0.0620(6) 0.0042(6) 0.0167(7) 0.0650(8)
As2 0.0715(8) 0.0610(7) 0.1083(10) -0.0030(6) -0.0051(7) 0.0393(6)
As3 0.0675(7) 0.1054(10) 0.0701(7) -0.0129(6) -0.0093(6) 0.0547(7)
As4 0.0821(7) 0.0627(6) 0.0558(5) 0.0065(5) 0.0025(5) 0.0349(5)
Cu1 0.0572(7) 0.0572(7) 0.0521(10) 0.0000 0.0000 0.0286(4)
S1 0.139(3) 0.088(2) 0.0691(16) 0.0161(14) 0.0220(17) 0.079(2)
S2 0.0605(14) 0.0699(16) 0.135(3) -0.0044(17) -0.0050(16) 0.0374(13)
S3 0.0818(18) 0.119(3) 0.0700(15) -0.0342(16) -0.0195(13) 0.064(2)
S4 0.103(2) 0.0616(14) 0.0587(12) -0.0034(10) 0.0017(12) 0.0417(15)
P1 0.0665(14) 0.0665(14) 0.0577(12) -0.0025(11) 0.0011(11) 0.0408(12)
P2 0.0598(13) 0.0598(13) 0.0471(16) 0.0000 0.0000 0.0299(6)
As5 0.1274(13) 0.0748(8) 0.0640(6) 0.0085(6) 0.0130(7) 0.0591(9)
As6 0.0702(7) 0.0521(6) 0.1429(14) -0.0034(7) -0.0180(8) 0.0339(6)
As7 0.0672(7) 0.0586(6) 0.0718(7) -0.0007(5) -0.0124(5) 0.0088(5)
As8 0.302(6) 0.347(6) 0.0981(17) -0.040(3) -0.090(3) 0.186(6)
Cu2 0.0523(7) 0.0523(7) 0.0661(13) 0.0000 0.0000 0.0262(3)
S5 0.153(3) 0.0739(18) 0.0672(15) -0.0014(13) 0.0107(18) 0.071(2)
S6 0.0485(13) 0.0538(14) 0.221(5) 0.010(2) -0.0040(19) 0.0236(12)
S7 0.085(2) 0.0695(16) 0.0660(14) 0.0066(12) -0.0181(14) 0.0132(15)
S8 0.121(4) 0.214(6) 0.098(3) -0.047(3) -0.037(3) 0.100(4)
P3 0.0545(12) 0.0497(11) 0.0713(13) -0.0086(9) -0.0056(11) 0.0239(10)
P4 0.094(2) 0.094(2) 0.061(2) 0.0000 0.0000 0.0471(11)
Br1 0.0638(6) 0.0638(6) 0.0616(9) 0.0000 0.0000 0.0319(3)
Br2 0.0672(7) 0.0672(7) 0.0815(11) 0.0000 0.0000 0.0336(3)

loop_
_atom_site_label
_atom_site_type_symbol
_atom_site_thermal_displace_type
_atom_site_fract_x
_atom_site_fract_y
_atom_site_fract_z
_atom_site_occupancy
_atom_site_U_iso_or_equiv
As1 As Uani 0.57463(16) 0.51607(14) 0.30411(6) 1.000 0.0798(5)
As2 As Uani 0.43808(13) 0.34252(12) 0.36314(8) 1.000 0.0775(5)
As3 As Uani 0.61691(12) 0.48962(15) 0.41337(6) 1.000 0.0759(5)
As4 As Uani 0.29737(12) 0.54653(11) 0.68309(5) 1.000 0.0674(3)
Cu1 Cu Uani 0.33333 0.66667 0.43878(11) 1.000 0.0555(5)
S1 S Uani 0.4922(4) 0.6237(3) 0.31742(15) 1.000 0.0888(13)
S2 S Uani 0.3160(3) 0.3957(3) 0.3983(2) 1.000 0.0863(12)
S3 S Uani 0.5540(3) 0.5948(4) 0.46192(14) 1.000 0.0841(13)
S4 S Uani 0.2852(3) 0.5071(2) 0.58162(12) 1.000 0.0742(9)
P1 P Uani 0.4199(2) 0.5722(2) 0.40505(11) 1.000 0.0602(8)
P2 P Uani 0.33333 0.66667 0.54306(18) 1.000 0.0556(8)
As5 As Uani 0.25678(17) 0.39506(13) 0.05974(7) 1.000 0.0849(5)
As6 As Uani 0.11159(13) 0.42796(11) 0.11095(9) 1.000 0.0869(6)
As7 As Uani 0.28733(12) 0.46999(11) 0.16697(6) 1.000 0.0759(4)
As8 As Uani 0.1092(4) 0.0073(5) 0.44259(14) 1.000 0.239(3)
Cu2 Cu Uani 0.00000 0.00000 0.19935(11) 1.000 0.0569(5)
S5 S Uani 0.1827(4) 0.2062(3) 0.08052(14) 1.000 0.0917(13)
S6 S Uani -0.0079(3) 0.2525(3) 0.1493(3) 1.000 0.1086(18)
S7 S Uani 0.2264(3) 0.3061(3) 0.22172(14) 1.000 0.0848(10)
S8 S Uani 0.1475(5) 0.0124(7) 0.3422(2) 1.000 0.137(3)
P3 P Uani 0.0996(2) 0.1860(2) 0.16422(12) 1.000 0.0595(7)
P4 P Uani 0.00000 0.00000 0.3035(3) 1.000 0.0830(12)
Br1 Br Uani 0.66667 0.33333 0.31849(8) 1.000 0.0631(4)
Br2 Br Uani 0.33333 0.66667 0.05697(10) 1.000 0.0720(5)

loop_
_atom_type_symbol
_atom_type_description
_atom_type_scat_dispersion_real
_atom_type_scat_dispersion_imag
_atom_type_scat_source
S S 0.3331 0.5567 'International Tables Vol C Tables 4.2.6.8 and 6.1.1.4'
P P 0.2955 0.4335 'International Tables Vol C Tables 4.2.6.8 and 6.1.1.4'
Cu Cu -1.9646 0.5888 'International Tables Vol C Tables 4.2.6.8 and 6.1.1.4'
Br Br -0.6763 1.2805 'International Tables Vol C Tables 4.2.6.8 and 6.1.1.4'
As As -0.9300 1.0051 'International Tables Vol C Tables 4.2.6.8 and 6.1.1.4'

loop_
_geom_angle_atom_site_label_1
_geom_angle_atom_site_label_2
_geom_angle_atom_site_label_3
_geom_angle
_geom_angle_site_symmetry_1
_geom_angle_site_symmetry_3
_geom_angle_publ_flag
As2 As1 As3 59.68(7) . . yes
As2 As1 S1 99.78(13) . . yes
As3 As1 S1 101.18(11) . . yes
As1 As2 As3 60.32(6) . . yes
As1 As2 S2 100.96(12) . . yes
As3 As2 S2 99.95(12) . . yes
As1 As3 As2 60.00(7) . . yes
As1 As3 S3 99.55(12) . . yes
As2 As3 S3 100.74(14) . . yes
As4 As4 S4 100.56(8) 2_665 . yes
As4 As4 S4 100.44(10) 3_565 . yes
As4 As4 As4 60.00(7) 2_665 3_565 yes
As6 As5 As7 59.61(7) . . yes
As6 As5 S5 99.74(15) . . yes
As7 As5 S5 99.39(10) . . yes
As5 As6 As7 60.26(7) . . yes
As5 As6 S6 100.99(14) . . yes
As7 As6 S6 99.32(15) . . yes
As5 As7 As6 60.13(8) . . yes
As6 As7 S7 101.18(12) . . yes
As5 As7 S7 100.64(10) . . yes
As8 As8 As8 60.0(3) 2_555 3_555 yes
As8 As8 S8 101.3(3) 3_555 . yes
As8 As8 S8 100.5(3) 2_555 . yes
P1 Cu1 P2 109.01(9) 2_665 . yes
P1 Cu1 P2 109.01(8) . . yes
P1 Cu1 P2 109.01(9) 3_565 . yes
P1 Cu1 P1 109.93(12) 2_665 3_565 yes
P1 Cu1 P1 109.93(12) . 2_665 yes
P1 Cu1 P1 109.93(12) . 3_565 yes
P3 Cu2 P4 109.24(9) 2_555 . yes
P3 Cu2 P4 109.24(8) . . yes
P3 Cu2 P3 109.70(12) . 2_555 yes
P3 Cu2 P3 109.70(11) . 3_555 yes
P3 Cu2 P4 109.24(9) 3_555 . yes
P3 Cu2 P3 109.70(13) 2_555 3_555 yes
As1 S1 P1 101.62(18) . . yes
As2 S2 P1 102.1(2) . . yes
As3 S3 P1 101.97(17) . . yes
As4 S4 P2 101.39(15) . . yes
As5 S5 P3 103.06(18) . . yes
As6 S6 P3 102.9(2) . . yes
As7 S7 P3 101.77(16) . . yes
As8 S8 P4 101.0(4) . . yes
S1 P1 S2 104.68(19) . . yes
S1 P1 S3 105.1(2) . . yes
Cu1 P1 S1 113.37(18) . . yes
Cu1 P1 S2 115.49(18) . . yes
Cu1 P1 S3 112.81(16) . . yes
S2 P1 S3 104.4(2) . . yes
Cu1 P2 S4 113.54(12) . . yes
Cu1 P2 S4 113.54(13) . 2_665 yes
Cu1 P2 S4 113.54(13) . 3_565 yes
S4 P2 S4 105.12(19) . 2_665 yes
S4 P2 S4 105.12(18) . 3_565 yes
S4 P2 S4 105.12(19) 2_665 3_565 yes
Cu2 P3 S5 114.41(16) . . yes
Cu2 P3 S6 111.64(17) . . yes
Cu2 P3 S7 117.16(16) . . yes
S5 P3 S6 104.9(3) . . yes
S5 P3 S7 103.8(2) . . yes
S6 P3 S7 103.7(2) . . yes
Cu2 P4 S8 113.6(2) . . yes
Cu2 P4 S8 113.6(2) . 2_555 yes
Cu2 P4 S8 113.6(2) . 3_555 yes
S8 P4 S8 105.0(4) . 2_555 yes
S8 P4 S8 105.0(4) . 3_555 yes
S8 P4 S8 105.0(4) 2_555 3_555 yes

loop_
_geom_bond_atom_site_label_1
_geom_bond_atom_site_label_2
_geom_bond_distance
_geom_bond_site_symmetry_2
_geom_bond_publ_flag
As1 As2 2.474(2) . yes
As1 As3 2.482(2) . yes
As1 S1 2.233(6) . yes
As2 As3 2.466(2) . yes
As2 S2 2.220(5) . yes
As3 S3 2.232(5) . yes
As4 S4 2.230(3) . yes
As4 As4 2.481(2) 2_665 yes
As4 As4 2.481(2) 3_565 yes
As5 S5 2.256(4) . yes
As5 As6 2.461(3) . yes
As5 As7 2.464(2) . yes
As6 As7 2.448(3) . yes
As6 S6 2.239(4) . yes
As7 S7 2.256(4) . yes
As8 As8 2.457(10) 2_555 yes
As8 S8 2.210(6) . yes
As8 As8 2.457(10) 3_555 yes
Cu1 P1 2.225(3) 2_665 yes
Cu1 P1 2.225(4) 3_565 yes
Cu1 P1 2.225(3) . yes
Cu1 P2 2.240(5) . yes
Cu2 P3 2.291(3) 2_555 yes
Cu2 P3 2.291(2) . yes
Cu2 P3 2.291(4) 3_555 yes
Cu2 P4 2.237(7) . yes
S1 P1 2.072(4) . yes
S2 P1 2.066(4) . yes
S3 P1 2.068(5) . yes
S4 P2 2.074(3) . yes
S5 P3 2.061(5) . yes
S6 P3 2.065(5) . yes
S7 P3 2.067(4) . yes
S8 P4 2.075(8) . yes

loop_
_geom_torsion_atom_site_label_1
_geom_torsion_atom_site_label_2
_geom_torsion_atom_site_label_3
_geom_torsion_atom_site_label_4
_geom_torsion
_geom_torsion_site_symmetry_1
_geom_torsion_site_symmetry_3
_geom_torsion_site_symmetry_4
_geom_torsion_publ_flag
As3 As1 As2 S2 95.29(14) . . . no
S1 As1 As2 As3 -97.30(12) . . . no
S1 As1 As2 S2 -2.01(17) . . . no
As2 As1 As3 S3 -96.95(15) . . . no
S1 As1 As3 As2 94.88(14) . . . no
S1 As1 As3 S3 -2.08(19) . . . no
As2 As1 S1 P1 32.20(19) . . . no
As3 As1 S1 P1 -28.58(19) . . . no
As1 As2 As3 S3 94.91(13) . . . no
S2 As2 As3 As1 -97.02(13) . . . no
S2 As2 As3 S3 -2.11(16) . . . no
As1 As2 S2 P1 -28.98(19) . . . no
As3 As2 S2 P1 32.46(19) . . . no
As1 As3 S3 P1 32.17(19) . . . no
As2 As3 S3 P1 -28.88(18) . . . no
As4 As4 S4 P2 -30.39(17) 2_665 . . no
As4 As4 S4 P2 30.74(17) 3_565 . . no
S4 As4 As4 S4 -0.22(17) . 2_665 2_665 no
S4 As4 As4 As4 96.03(13) . 2_665 3_565 no
S4 As4 As4 As4 -96.25(11) . 3_565 2_665 no
S4 As4 As4 S4 -0.22(18) . 3_565 3_565 no
S5 As5 As7 S7 1.0(2) . . . no
As6 As5 S5 P3 -30.3(2) . . . no
As7 As5 S5 P3 30.3(2) . . . no
S5 As5 As6 S6 0.7(2) . . . no
As7 As5 As6 S6 -94.53(17) . . . no
S5 As5 As6 As7 95.23(12) . . . no
As6 As5 As7 S7 96.87(14) . . . no
S5 As5 As7 As6 -95.85(17) . . . no
As5 As6 As7 S7 -95.94(11) . . . no
S6 As6 As7 S7 1.46(19) . . . no
As5 As6 S6 P3 29.0(3) . . . no
S6 As6 As7 As5 97.40(16) . . . no
As7 As6 S6 P3 -32.3(3) . . . no
As6 As7 S7 P3 29.61(19) . . . no
As5 As7 S7 P3 -31.7(2) . . . no
As8 As8 S8 P4 -31.8(4) 2_555 . . no
S8 As8 As8 S8 1.4(4) . 3_555 3_555 no
S8 As8 As8 S8 1.4(5) . 2_555 2_555 no
S8 As8 As8 As8 97.1(3) . 2_555 3_555 no
As8 As8 S8 P4 29.5(4) 3_555 . . no
S8 As8 As8 As8 -95.7(3) . 3_555 2_555 no
P2 Cu1 P1 S2 85.30(17) . . . no
P2 Cu1 P1 S3 -34.64(17) . . . no
P2 Cu1 P1 S1 -153.92(16) . . . no
P1 Cu1 P1 S3 -154.06(17) 3_565 . . no
P1 Cu1 P2 S4 -45.66(14) . . . no
P1 Cu1 P1 S1 -34.5(2) 2_665 . . no
P1 Cu1 P1 S2 -155.28(18) 2_665 . . no
P1 Cu1 P1 S3 84.8(2) 2_665 . . no
P1 Cu1 P1 S1 86.66(19) 3_565 . . no
P1 Cu1 P1 S2 -34.1(2) 3_565 . . no
P1 Cu1 P2 S4 74.34(15) . . 2_665 no
P1 Cu1 P2 S4 -165.66(13) . . 3_565 no
P1 Cu1 P2 S4 -165.66(16) 2_665 . . no
P1 Cu1 P2 S4 74.34(15) 3_565 . . no
P4 Cu2 P3 S6 -92.2(2) . . . no
P4 Cu2 P3 S7 27.1(2) . . . no
P4 Cu2 P3 S5 148.92(19) . . . no
P3 Cu2 P3 S6 148.1(2) 3_555 . . no
P3 Cu2 P3 S7 -92.6(2) 3_555 . . no
P3 Cu2 P4 S8 -83.3(3) . . . no
P3 Cu2 P3 S5 -91.4(2) 2_555 . . no
P3 Cu2 P3 S6 27.5(3) 2_555 . . no
P3 Cu2 P3 S7 146.8(2) 2_555 . . no
P3 Cu2 P3 S5 29.2(2) 3_555 . . no
P3 Cu2 P4 S8 36.7(3) 3_555 . . no
P3 Cu2 P4 S8 156.7(3) 2_555 . . no
P3 Cu2 P4 S8 36.7(3) . . 2_555 no
P3 Cu2 P4 S8 156.7(4) . . 3_555 no
As1 S1 P1 S2 -55.8(2) . . . no
As1 S1 P1 S3 53.9(2) . . . no
As1 S1 P1 Cu1 177.49(13) . . . no
As2 S2 P1 Cu1 179.66(14) . . . no
As2 S2 P1 S1 54.3(3) . . . no
As2 S2 P1 S3 -55.9(2) . . . no
As3 S3 P1 Cu1 -179.86(13) . . . no
As3 S3 P1 S1 -55.9(2) . . . no
As3 S3 P1 S2 54.0(2) . . . no
As4 S4 P2 S4 55.2(2) . . 2_665 no
As4 S4 P2 S4 -55.4(2) . . 3_565 no
As4 S4 P2 Cu1 179.91(9) . . . no
As5 S5 P3 Cu2 175.90(16) . . . no
As5 S5 P3 S6 53.3(2) . . . no
As5 S5 P3 S7 -55.2(3) . . . no
As6 S6 P3 Cu2 -177.00(17) . . . no
As6 S6 P3 S5 -52.6(3) . . . no
As6 S6 P3 S7 56.0(3) . . . no
As7 S7 P3 Cu2 -177.45(14) . . . no
As7 S7 P3 S5 55.4(2) . . . no
As7 S7 P3 S6 -54.0(2) . . . no
As8 S8 P4 Cu2 -179.4(2) . . . no
As8 S8 P4 S8 55.8(4) . . 2_555 no
As8 S8 P4 S8 -54.6(4) . . 3_555 no
